data_7122233
loop_
_publ_author_name
'Zhao, Xiangyu'
'Yang, Dawei'
'Zhang, Yahui'
'Wang, Baomin'
'Qu, Jingping'

_publ_section_title
;
 Terminal alkyne insertion into a thiolate-bridged dirhodium hydride
 complex derived from heterolytic cleavage of H<sub>2</sub>.
;
_journal_issue 79
_journal_name_full 'Chemical communications (Cambridge, England)'
_journal_page_first 11112
_journal_page_last 11115
_journal_paper_doi 10.1039/c8cc05738a
_journal_volume 54
_journal_year 2018
_chemical_formula_sum 'C58 H69 B Cl2 Rh2 S2'
_chemical_formula_weight 1117.78
_space_group_IT_number 2
_space_group_name_Hall '-P 1'
_space_group_name_H-M_alt 'P -1'
_symmetry_cell_setting triclinic
_symmetry_space_group_name_Hall '-P 1'
_symmetry_space_group_name_H-M 'P -1'
_atom_sites_solution_hydrogens geom
_atom_sites_solution_primary direct
_atom_sites_solution_secondary difmap
_audit_creation_method SHELXL-97
_audit_update_record
;
2017-07-04 deposited with the CCDC.
2018-08-17 downloaded from the CCDC.
;
_cell_angle_alpha 73.0429(16)
_cell_angle_beta 73.0526(17)
_cell_angle_gamma 74.0362(16)
_cell_formula_units_Z 2
_cell_length_a 13.5617(6)
_cell_length_b 14.4090(7)
_cell_length_c 15.3302(7)
_cell_measurement_reflns_used 9910
_cell_measurement_temperature 100(2)
_cell_measurement_theta_max 27.52
_cell_measurement_theta_min 2.38
_cell_volume 2681.2(2)
_computing_cell_refinement 'Bruker SAINT'
_computing_data_collection 'Bruker APEX2'
_computing_data_reduction 'Bruker SAINT'
_computing_molecular_graphics 'Bruker SHELXTL'
_computing_publication_material 'Bruker SHELXTL'
_computing_structure_refinement 'SHELXL-2014 (Sheldrick 2014)'
_computing_structure_solution 'SHELXS-97 (Sheldrick 2008)'
_diffrn_ambient_temperature 100(2)
_diffrn_measured_fraction_theta_full 0.984
_diffrn_measured_fraction_theta_max 0.984
_diffrn_measurement_device_type 'Bruker APEX-II CCD'
_diffrn_measurement_method '\f and \w scans'
_diffrn_radiation_type MoK\a
_diffrn_radiation_wavelength 0.71073
_diffrn_reflns_av_R_equivalents 0.0488
_diffrn_reflns_av_sigmaI/netI 0.0353
_diffrn_reflns_limit_h_max 16
_diffrn_reflns_limit_h_min -15
_diffrn_reflns_limit_k_max 17
_diffrn_reflns_limit_k_min -17
_diffrn_reflns_limit_l_max 18
_diffrn_reflns_limit_l_min -18
_diffrn_reflns_number 53411
_diffrn_reflns_theta_full 25.00
_diffrn_reflns_theta_max 25.00
_diffrn_reflns_theta_min 2.30
_diffrn_standards_number 0
_exptl_absorpt_coefficient_mu 0.829
_exptl_absorpt_correction_T_max 0.8071
_exptl_absorpt_correction_T_min 0.6819
_exptl_absorpt_correction_type empirical
_exptl_absorpt_process_details SADABS
_exptl_crystal_colour brown
_exptl_crystal_density_diffrn 1.385
_exptl_crystal_density_method 'not measured'
_exptl_crystal_description block
_exptl_crystal_F_000 1156
_exptl_crystal_size_max 0.50
_exptl_crystal_size_mid 0.29
_exptl_crystal_size_min 0.27
_refine_diff_density_max 2.225
_refine_diff_density_min -1.263
_refine_diff_density_rms 0.116
_refine_ls_extinction_method none
_refine_ls_goodness_of_fit_ref 1.047
_refine_ls_hydrogen_treatment 'riding mode'
_refine_ls_matrix_type full
_refine_ls_number_parameters 606
_refine_ls_number_reflns 9291
_refine_ls_number_restraints 1422
_refine_ls_restrained_S_all 1.022
_refine_ls_R_factor_all 0.0589
_refine_ls_R_factor_gt 0.0475
_refine_ls_shift/su_max 0.038
_refine_ls_shift/su_mean 0.000
_refine_ls_structure_factor_coef Fsqd
_refine_ls_weighting_details 'calc w=1/[\s^2^(Fo^2^)+(0.0241P)^2^+18.4163P] where P=(Fo^2^+2Fc^2^)/3'
_refine_ls_weighting_scheme calc
_refine_ls_wR_factor_gt 0.1065
_refine_ls_wR_factor_ref 0.1107
_reflns_number_gt 7919
_reflns_number_total 9291
_reflns_threshold_expression >2sigma(I)
_cod_data_source_file c8cc05738a2.cif
_cod_data_source_block 1_CCDC6
_cod_depositor_comments
;
The following automatic conversions were performed:

'_symmetry_cell_setting' value 'Triclinic' changed to 'triclinic'
according to
/home/data/users/saulius/crontab/automatic-downloads/rss-feeds/RSC/lib/dictionaries/cif_core.dic
dictionary named 'cif_core.dic' version 2.4.2 from 2011-04-26.

Automatic conversion script
Id: cif_fix_values 4973 2017-02-22 13:04:09Z antanas 

 Adding full bibliography for 7122227--7122237.cif.
;
_cod_original_sg_symbol_H-M P-1
_cod_database_code 7122233

loop_
_symmetry_equiv_pos_as_xyz
'x, y, z'
'-x, -y, -z'

loop_
_atom_site_label
_atom_site_type_symbol
_atom_site_fract_x
_atom_site_fract_y
_atom_site_fract_z
_atom_site_U_iso_or_equiv
_atom_site_adp_type
_atom_site_occupancy
_atom_site_symmetry_multiplicity
_atom_site_calc_flag
_atom_site_refinement_flags
_atom_site_disorder_assembly
_atom_site_disorder_group
Rh2 Rh 0.79487(3) 0.36804(2) -0.32027(2) 0.01248(9) Uani 1 1 d . . .
Rh1 Rh 0.98894(3) 0.18861(2) -0.30333(3) 0.01688(10) Uani 1 1 d . D .
S1 S 0.98077(8) 0.36142(8) -0.35514(7) 0.0135(2) Uani 1 1 d . D .
S2 S 0.84968(8) 0.25617(8) -0.18508(7) 0.0149(2) Uani 1 1 d . D .
C26 C 0.9159(3) 0.3383(3) -0.1676(3) 0.0161(7) Uani 1 1 d U . .
C40 C 0.2823(3) 0.5464(3) -0.2035(3) 0.0190(7) Uani 1 1 d U . .
C21 C 0.9800(3) 0.3868(3) -0.2477(3) 0.0161(7) Uani 1 1 d U D .
C55 C -0.0836(4) 0.7366(3) -0.2318(3) 0.0200(8) Uani 1 1 d U . .
H55A H -0.1565 0.7475 -0.2297 0.024 Uiso 1 1 calc R . .
C57 C 0.0985(3) 0.6991(3) -0.3133(3) 0.0179(7) Uani 1 1 d U . .
H57A H 0.1485 0.6845 -0.3681 0.021 Uiso 1 1 calc R . .
C14 C 0.7474(3) 0.5314(3) -0.3519(3) 0.0171(7) Uani 1 1 d U D .
C12 C 0.6288(3) 0.4300(3) -0.2706(3) 0.0179(8) Uani 1 1 d U D .
C46 C 0.3371(3) 0.7072(3) -0.3387(3) 0.0166(7) Uani 1 1 d U . .
C53 C 0.0561(3) 0.7228(3) -0.1592(3) 0.0185(7) Uani 1 1 d U . .
H53A H 0.0765 0.7255 -0.1058 0.022 Uiso 1 1 calc R . .
C52 C 0.1354(3) 0.7018(3) -0.2374(3) 0.0168(7) Uani 1 1 d U . .
C25 C 0.9054(4) 0.3562(3) -0.0813(3) 0.0187(8) Uani 1 1 d U . .
H25A H 0.8617 0.3238 -0.0268 0.022 Uiso 1 1 calc R . .
C49 C 0.4779(4) 0.7841(3) -0.5058(3) 0.0206(8) Uani 1 1 d U . .
H49A H 0.5247 0.8093 -0.5620 0.025 Uiso 1 1 calc R . .
C41 C 0.3089(3) 0.4867(3) -0.2676(3) 0.0205(7) Uani 1 1 d U . .
H41A H 0.3233 0.5169 -0.3327 0.025 Uiso 1 1 calc R . .
C24 C 0.9601(4) 0.4227(3) -0.0751(3) 0.0191(8) Uani 1 1 d U . .
H24A H 0.9536 0.4354 -0.0160 0.023 Uiso 1 1 calc R D .
C22 C 1.0339(3) 0.4521(3) -0.2412(3) 0.0173(8) Uani 1 1 d U . .
H22A H 1.0778 0.4845 -0.2955 0.021 Uiso 1 1 calc R D .
C11 C 0.6477(3) 0.4311(3) -0.3680(3) 0.0186(7) Uani 1 1 d U D .
C15 C 0.7256(3) 0.4897(3) -0.4183(3) 0.0182(8) Uani 1 1 d U D .
C48 C 0.3743(4) 0.8338(3) -0.4840(3) 0.0206(8) Uani 1 1 d U . .
H48A H 0.3499 0.8940 -0.5249 0.025 Uiso 1 1 calc R . .
C45 C 0.2624(4) 0.4963(4) -0.1087(3) 0.0227(8) Uani 1 1 d U . .
H45A H 0.2442 0.5335 -0.0623 0.027 Uiso 1 1 calc R . .
C5 C 1.0405(4) 0.0453(3) -0.2128(4) 0.0256(9) Uani 1 1 d U . .
C34 C 0.2916(4) 0.7164(3) -0.1649(3) 0.0194(7) Uani 1 1 d U . .
C16 C 0.5922(4) 0.3855(4) -0.4102(3) 0.0231(9) Uani 1 1 d U . .
H16A H 0.5282 0.4326 -0.4242 0.035 Uiso 1 1 calc R D .
H16B H 0.5733 0.3251 -0.3660 0.035 Uiso 1 1 calc R . .
H16C H 0.6387 0.3688 -0.4682 0.035 Uiso 1 1 calc R . .
C56 C -0.0082(3) 0.7170(3) -0.3112(3) 0.0179(8) Uani 1 1 d U . .
H56A H -0.0297 0.7157 -0.3645 0.021 Uiso 1 1 calc R . .
C23 C 1.0230(3) 0.4697(3) -0.1540(3) 0.0190(8) Uani 1 1 d U . .
H23A H 1.0596 0.5148 -0.1489 0.023 Uiso 1 1 calc R . .
C51 C 0.4428(3) 0.6596(3) -0.3634(3) 0.0188(7) Uani 1 1 d U . .
H51A H 0.4680 0.5992 -0.3230 0.023 Uiso 1 1 calc R . .
C50 C 0.5126(4) 0.6972(3) -0.4448(3) 0.0206(8) Uani 1 1 d U . .
H50A H 0.5839 0.6631 -0.4583 0.025 Uiso 1 1 calc R . .
C1 C 1.0562(4) 0.0313(3) -0.3034(4) 0.0263(8) Uani 1 1 d U D .
C36 C 0.4051(4) 0.7109(4) -0.0645(3) 0.0246(9) Uani 1 1 d U . .
H36A H 0.4621 0.6755 -0.0358 0.030 Uiso 1 1 calc R . .
C19 C 0.8196(4) 0.6016(3) -0.3763(3) 0.0241(10) Uani 1 1 d U . .
H19A H 0.7791 0.6700 -0.3874 0.036 Uiso 1 1 calc R D .
H19B H 0.8737 0.5912 -0.4330 0.036 Uiso 1 1 calc R . .
H19C H 0.8534 0.5896 -0.3245 0.036 Uiso 1 1 calc R . .
C35 C 0.3737(4) 0.6686(4) -0.1198(3) 0.0215(8) Uani 1 1 d U . .
H35A H 0.4099 0.6039 -0.1273 0.026 Uiso 1 1 calc R . .
C20 C 0.7687(4) 0.5123(4) -0.5222(3) 0.0233(10) Uani 1 1 d U . .
H20A H 0.7231 0.5713 -0.5517 0.035 Uiso 1 1 calc R D .
H20B H 0.7715 0.4558 -0.5467 0.035 Uiso 1 1 calc R . .
H20C H 0.8399 0.5246 -0.5360 0.035 Uiso 1 1 calc R . .
C17 C 0.5537(4) 0.3790(4) -0.1912(3) 0.0245(9) Uani 1 1 d U . .
H17A H 0.4839 0.4230 -0.1831 0.037 Uiso 1 1 calc R D .
H17B H 0.5789 0.3623 -0.1336 0.037 Uiso 1 1 calc R . .
H17C H 0.5490 0.3181 -0.2047 0.037 Uiso 1 1 calc R . .
C43 C 0.2938(4) 0.3388(4) -0.1457(4) 0.0282(9) Uani 1 1 d U . .
H43A H 0.2967 0.2693 -0.1264 0.034 Uiso 1 1 calc R . .
C6 C 1.0097(4) -0.0358(4) -0.3303(4) 0.0284(10) Uani 1 1 d U . .
H6A H 1.0550 -0.1022 -0.3232 0.043 Uiso 1 1 calc R D .
H6B H 1.0041 -0.0098 -0.3956 0.043 Uiso 1 1 calc R . .
H6C H 0.9395 -0.0393 -0.2896 0.043 Uiso 1 1 calc R . .
C18 C 0.6856(4) 0.5199(4) -0.1727(3) 0.0236(9) Uani 1 1 d U . .
H18A H 0.6315 0.5799 -0.1649 0.035 Uiso 1 1 calc R D .
H18B H 0.7544 0.5315 -0.1753 0.035 Uiso 1 1 calc R . .
H18C H 0.6687 0.4648 -0.1197 0.035 Uiso 1 1 calc R . .
B1 B 0.2615(4) 0.6685(4) -0.2363(4) 0.0168(10) Uani 1 1 d . . .
C37 C 0.3529(4) 0.8051(4) -0.0512(3) 0.0255(9) Uani 1 1 d U . .
H37A H 0.3727 0.8341 -0.0123 0.031 Uiso 1 1 calc R . .
C54 C -0.0507(4) 0.7398(3) -0.1557(3) 0.0197(8) Uani 1 1 d U . .
H54A H -0.1013 0.7537 -0.1009 0.024 Uiso 1 1 calc R . .
C10 C 0.9760(4) -0.0061(4) -0.1241(4) 0.0297(11) Uani 1 1 d U . .
H10A H 1.0190 -0.0693 -0.0981 0.044 Uiso 1 1 calc R . .
H10B H 0.9150 -0.0186 -0.1375 0.044 Uiso 1 1 calc R . .
H10C H 0.9517 0.0358 -0.0788 0.044 Uiso 1 1 calc R . .
C39 C 0.2432(4) 0.8125(3) -0.1520(3) 0.0212(8) Uani 1 1 d U . .
H39A H 0.1885 0.8495 -0.1832 0.025 Uiso 1 1 calc R . .
C9 C 1.1145(4) 0.1453(4) -0.1361(4) 0.0357(11) Uani 1 1 d U . .
H9A H 1.1719 0.0983 -0.1099 0.053 Uiso 1 1 calc R D .
H9B H 1.0485 0.1462 -0.0880 0.053 Uiso 1 1 calc R . .
H9C H 1.1303 0.2118 -0.1574 0.053 Uiso 1 1 calc R . .
C42 C 0.3149(4) 0.3851(4) -0.2401(4) 0.0244(8) Uani 1 1 d U . .
H42A H 0.3337 0.3472 -0.2860 0.029 Uiso 1 1 calc R . .
C13 C 0.6889(3) 0.4949(3) -0.2620(3) 0.0189(8) Uani 1 1 d U D .
C4 C 1.1034(4) 0.1141(4) -0.2178(4) 0.0275(8) Uani 1 1 d U D .
C47 C 0.3055(4) 0.7954(3) -0.4019(3) 0.0189(7) Uani 1 1 d U . .
H47A H 0.2346 0.8306 -0.3884 0.023 Uiso 1 1 calc R . .
C44 C 0.2683(4) 0.3950(4) -0.0803(4) 0.0275(9) Uani 1 1 d U . .
H44A H 0.2548 0.3640 -0.0154 0.033 Uiso 1 1 calc R . .
C38 C 0.2720(4) 0.8556(4) -0.0956(3) 0.0257(9) Uani 1 1 d U . .
H38A H 0.2358 0.9202 -0.0875 0.031 Uiso 1 1 calc R . .
C7 C 1.1788(5) 0.0923(4) -0.4674(4) 0.0445(14) Uani 1 1 d U . .
H7A H 1.2427 0.0400 -0.4730 0.067 Uiso 1 1 calc R . .
H7B H 1.1970 0.1569 -0.5001 0.067 Uiso 1 1 calc R . .
H7C H 1.1284 0.0806 -0.4955 0.067 Uiso 1 1 calc R . .
C30 C 0.7254(5) 0.1219(5) -0.2321(4) 0.0406(10) Uani 1 1 d U . .
H30A H 0.7836 0.0911 -0.1993 0.049 Uiso 1 1 calc R A 2
H30B H 0.6807 0.1779 -0.2044 0.049 Uiso 1 1 calc R A 2
C3 C 1.1595(4) 0.1397(4) -0.3119(4) 0.0322(10) Uani 1 1 d U . .
C8 C 1.2365(4) 0.2073(4) -0.3465(5) 0.0459(13) Uani 1 1 d U . .
H8A H 1.3074 0.1679 -0.3433 0.069 Uiso 1 1 calc R . .
H8B H 1.2167 0.2553 -0.3072 0.069 Uiso 1 1 calc R . .
H8C H 1.2356 0.2426 -0.4115 0.069 Uiso 1 1 calc R . .
C2 C 1.1305(4) 0.0914(4) -0.3660(4) 0.0318(10) Uani 1 1 d U D .
C31 C 0.6598(6) 0.0454(5) -0.2174(5) 0.0577(13) Uani 1 1 d U B .
H31A H 0.6870 0.0098 -0.2687 0.069 Uiso 0.338(12) 1 calc PR B 1
H31B H 0.5854 0.0787 -0.2169 0.069 Uiso 0.338(12) 1 calc PR B 1
H31C H 0.6087 0.0736 -0.2579 0.069 Uiso 0.662(12) 1 d PR B 2
H31D H 0.7072 -0.0138 -0.2381 0.069 Uiso 0.662(12) 1 d PR B 2
Cl1 Cl 1.62247(13) -0.17566(17) -0.30359(18) 0.0789(7) Uani 1 1 d . C 2
Cl2 Cl 1.4515(3) -0.01222(15) -0.3367(3) 0.1526(17) Uani 1 1 d . C 2
C58 C 1.4871(4) -0.1379(4) -0.2998(4) 0.0293(12) Uani 1 1 d . C 2
H58A H 1.4692 -0.1704 -0.3402 0.035 Uiso 1 1 calc R C 2
H58B H 1.4469 -0.1593 -0.2349 0.035 Uiso 1 1 calc R C 2
C27 C 0.9275(4) 0.2251(4) -0.4368(4) 0.0321(9) Uani 1 1 d U D 2
H27A H 0.9420 0.2867 -0.4833 0.039 Uiso 1 1 calc R D 2
H27B H 0.9378 0.1689 -0.4656 0.039 Uiso 1 1 calc R D 2
C28 C 0.8415(4) 0.2360(4) -0.3652(3) 0.0254(8) Uani 1 1 d U D 2
C29 C 0.7712(4) 0.1610(4) -0.3360(4) 0.0301(9) Uani 1 1 d U D 2
H29A H 0.8120 0.1031 -0.3624 0.036 Uiso 1 1 calc R D 2
H29B H 0.7113 0.1912 -0.3667 0.036 Uiso 1 1 calc R D 2
C32 C 0.6701(19) -0.0462(17) -0.0991(17) 0.053(2) Uani 0.338(12) 1 d PU B 1
H32A H 0.7369 -0.0438 -0.0867 0.064 Uiso 0.338(12) 1 calc PR B 1
H32D H 0.6127 -0.0176 -0.0513 0.064 Uiso 0.338(12) 1 calc PR B 1
C32' C 0.6008(9) 0.0133(8) -0.1184(7) 0.0536(18) Uani 0.662(12) 1 d PU B 2
H32B H 0.5520 -0.0275 -0.1168 0.064 Uiso 0.662(12) 1 calc PR B 2
H32C H 0.5582 0.0726 -0.0949 0.064 Uiso 0.662(12) 1 calc PR B 2
C33 C 0.6674(15) -0.1384(12) -0.0806(12) 0.077(3) Uani 0.468(13) 1 d PU B 1
H33A H 0.6709 -0.1688 -0.0152 0.115 Uiso 0.468(13) 1 calc PR B 1
H33B H 0.7277 -0.1719 -0.1219 0.115 Uiso 0.468(13) 1 calc PR B 1
H33C H 0.6018 -0.1449 -0.0907 0.115 Uiso 0.468(13) 1 calc PR B 1
C33' C 0.6780(11) -0.0490(11) -0.0517(11) 0.059(3) Uani 0.532(13) 1 d PU B 2
H33D H 0.6368 -0.0665 0.0127 0.088 Uiso 0.532(13) 1 calc PR B 2
H33E H 0.7272 -0.0092 -0.0539 0.088 Uiso 0.532(13) 1 calc PR B 2
H33F H 0.7175 -0.1096 -0.0726 0.088 Uiso 0.532(13) 1 calc PR B 2

loop_
_atom_site_aniso_label
_atom_site_aniso_U_11
_atom_site_aniso_U_22
_atom_site_aniso_U_33
_atom_site_aniso_U_23
_atom_site_aniso_U_13
_atom_site_aniso_U_12
Rh2 0.01198(17) 0.01168(18) 0.01349(17) -0.00339(13) -0.00245(13) -0.00195(13)
Rh1 0.01417(18) 0.00976(18) 0.0244(2) -0.00323(14) -0.00187(14) -0.00219(13)
S1 0.0130(5) 0.0117(5) 0.0128(5) -0.0016(4) 0.0012(4) -0.0035(4)
S2 0.0167(5) 0.0152(6) 0.0125(5) 0.0001(4) -0.0019(4) -0.0083(4)
C26 0.0154(14) 0.0144(15) 0.0204(15) -0.0031(13) -0.0065(13) -0.0047(13)
C40 0.0150(13) 0.0179(13) 0.0250(13) -0.0022(12) -0.0055(11) -0.0068(11)
C21 0.0156(14) 0.0126(14) 0.0196(15) -0.0027(13) -0.0051(13) -0.0018(13)
C55 0.0170(16) 0.0183(17) 0.0238(17) -0.0020(14) -0.0035(14) -0.0067(14)
C57 0.0187(14) 0.0146(14) 0.0208(14) -0.0038(12) -0.0026(12) -0.0064(12)
C14 0.0178(14) 0.0141(15) 0.0204(15) -0.0050(13) -0.0082(13) 0.0004(13)
C12 0.0158(14) 0.0188(15) 0.0173(14) -0.0038(13) -0.0055(13) 0.0010(13)
C46 0.0170(12) 0.0157(13) 0.0207(13) -0.0053(11) -0.0043(11) -0.0077(11)
C53 0.0180(14) 0.0173(14) 0.0202(14) -0.0023(12) -0.0040(12) -0.0062(12)
C52 0.0160(12) 0.0147(13) 0.0214(13) -0.0033(11) -0.0041(11) -0.0072(11)
C25 0.0193(16) 0.0181(16) 0.0179(16) -0.0015(14) -0.0038(14) -0.0057(14)
C49 0.0188(16) 0.0197(17) 0.0228(17) -0.0040(14) -0.0008(14) -0.0084(14)
C41 0.0166(14) 0.0191(14) 0.0271(14) -0.0027(13) -0.0068(12) -0.0066(12)
C24 0.0210(17) 0.0188(17) 0.0193(16) -0.0045(14) -0.0063(14) -0.0051(14)
C22 0.0159(16) 0.0140(16) 0.0205(16) -0.0013(14) -0.0033(14) -0.0044(14)
C11 0.0176(14) 0.0183(14) 0.0199(14) -0.0045(12) -0.0065(12) -0.0012(12)
C15 0.0176(15) 0.0155(15) 0.0198(15) -0.0042(13) -0.0047(13) -0.0003(13)
C48 0.0209(16) 0.0174(17) 0.0226(17) -0.0024(14) -0.0042(14) -0.0056(14)
C45 0.0173(14) 0.0212(14) 0.0275(15) -0.0019(13) -0.0031(13) -0.0068(13)
C5 0.0216(17) 0.0132(16) 0.0380(18) -0.0035(15) -0.0057(15) -0.0010(14)
C34 0.0183(13) 0.0198(13) 0.0197(13) -0.0027(12) -0.0020(11) -0.0077(11)
C16 0.026(2) 0.022(2) 0.023(2) -0.0047(17) -0.0098(17) -0.0048(17)
C56 0.0191(16) 0.0160(16) 0.0212(16) -0.0032(14) -0.0071(14) -0.0064(14)
C23 0.0183(16) 0.0176(17) 0.0218(16) -0.0037(14) -0.0050(14) -0.0053(14)
C51 0.0183(13) 0.0174(13) 0.0216(13) -0.0043(12) -0.0046(12) -0.0053(12)
C50 0.0175(14) 0.0193(15) 0.0230(14) -0.0047(13) -0.0028(13) -0.0030(13)
C1 0.0242(16) 0.0144(15) 0.0365(16) -0.0052(14) -0.0043(14) -0.0015(14)
C36 0.0241(17) 0.0299(18) 0.0201(17) -0.0047(15) -0.0038(15) -0.0085(15)
C19 0.026(2) 0.017(2) 0.028(2) -0.0047(17) -0.0071(18) -0.0024(17)
C35 0.0203(14) 0.0221(14) 0.0212(14) -0.0034(13) -0.0026(13) -0.0070(13)
C20 0.027(2) 0.020(2) 0.020(2) -0.0049(17) -0.0025(17) -0.0036(18)
C17 0.0175(18) 0.028(2) 0.0226(19) -0.0021(17) -0.0045(16) -0.0006(17)
C43 0.0198(17) 0.0210(17) 0.0395(18) 0.0015(16) -0.0054(15) -0.0080(15)
C6 0.032(2) 0.017(2) 0.034(2) -0.0064(18) -0.0050(18) -0.0040(18)
C18 0.023(2) 0.025(2) 0.0225(19) -0.0101(17) -0.0071(17) 0.0030(17)
B1 0.015(2) 0.017(3) 0.018(3) -0.004(2) -0.006(2) 0.000(2)
C37 0.0276(17) 0.0286(18) 0.0220(17) -0.0078(15) -0.0016(15) -0.0109(15)
C54 0.0172(16) 0.0182(17) 0.0221(16) -0.0035(14) -0.0016(14) -0.0053(14)
C10 0.033(2) 0.019(2) 0.033(2) -0.0022(18) -0.0079(19) -0.0015(19)
C39 0.0210(14) 0.0210(14) 0.0211(14) -0.0036(13) -0.0022(13) -0.0076(13)
C9 0.034(2) 0.024(2) 0.051(2) -0.0037(19) -0.0209(19) -0.0010(18)
C42 0.0188(16) 0.0210(17) 0.0353(18) -0.0050(15) -0.0076(15) -0.0074(14)
C13 0.0168(15) 0.0175(16) 0.0201(15) -0.0052(13) -0.0060(13) 0.0026(13)
C4 0.0236(16) 0.0158(15) 0.0395(16) -0.0025(14) -0.0094(14) -0.0002(14)
C47 0.0167(14) 0.0180(14) 0.0220(14) -0.0044(12) -0.0033(12) -0.0050(12)
C44 0.0204(17) 0.0227(17) 0.0332(18) 0.0036(15) -0.0041(15) -0.0074(15)
C38 0.0263(17) 0.0251(18) 0.0253(17) -0.0080(15) 0.0004(15) -0.0091(15)
C7 0.038(2) 0.025(2) 0.047(3) -0.001(2) 0.010(2) 0.003(2)
C30 0.044(2) 0.042(2) 0.041(2) -0.0148(17) 0.0012(18) -0.0239(17)
C3 0.0236(17) 0.0165(17) 0.0479(19) -0.0032(16) -0.0056(16) 0.0022(15)
C8 0.027(2) 0.027(2) 0.070(3) 0.001(2) -0.005(2) -0.005(2)
C2 0.0252(17) 0.0164(16) 0.0417(18) -0.0014(15) -0.0013(15) 0.0023(15)
C31 0.060(2) 0.057(2) 0.053(2) -0.013(2) 0.009(2) -0.030(2)
Cl1 0.0266(8) 0.0884(15) 0.1330(19) -0.0604(14) -0.0079(10) -0.0040(9)
Cl2 0.140(3) 0.0219(10) 0.311(5) 0.0346(17) -0.140(3) -0.0252(13)
C58 0.027(3) 0.024(3) 0.037(3) -0.005(2) -0.004(2) -0.011(2)
C27 0.0365(18) 0.0270(18) 0.0335(18) -0.0098(16) -0.0041(16) -0.0086(16)
C28 0.0274(16) 0.0249(16) 0.0262(15) -0.0085(14) -0.0047(14) -0.0079(14)
C29 0.0328(18) 0.0303(18) 0.0326(18) -0.0125(15) -0.0034(16) -0.0139(16)
C32 0.054(3) 0.053(3) 0.050(3) -0.012(3) 0.006(3) -0.027(3)
C32' 0.055(3) 0.052(3) 0.051(3) -0.012(3) 0.008(3) -0.027(3)
C33 0.082(5) 0.061(5) 0.056(5) -0.003(5) 0.021(5) -0.014(5)
C33' 0.055(4) 0.058(4) 0.052(4) -0.008(4) 0.012(4) -0.024(4)

loop_
_atom_type_symbol
_atom_type_description
_atom_type_scat_dispersion_real
_atom_type_scat_dispersion_imag
_atom_type_scat_source
C C 0.0033 0.0016 'International Tables Vol C Tables 4.2.6.8 and 6.1.1.4'
H H 0.0000 0.0000 'International Tables Vol C Tables 4.2.6.8 and 6.1.1.4'
B B 0.0013 0.0007 'International Tables Vol C Tables 4.2.6.8 and 6.1.1.4'
S S 0.1246 0.1234 'International Tables Vol C Tables 4.2.6.8 and 6.1.1.4'
Rh Rh -1.1178 0.9187 'International Tables Vol C Tables 4.2.6.8 and 6.1.1.4'
Cl Cl 0.1484 0.1585 'International Tables Vol C Tables 4.2.6.8 and 6.1.1.4'

loop_
_geom_angle_atom_site_label_1
_geom_angle_atom_site_label_2
_geom_angle_atom_site_label_3
_geom_angle
C28 Rh2 C15 112.41(18)
C28 Rh2 C12 120.77(18)
C15 Rh2 C12 64.67(17)
C28 Rh2 C11 99.99(18)
C15 Rh2 C11 38.62(17)
C12 Rh2 C11 38.35(16)
C28 Rh2 C14 149.63(18)
C15 Rh2 C14 39.03(16)
C12 Rh2 C14 63.60(17)
C11 Rh2 C14 64.12(16)
C28 Rh2 C13 159.24(18)
C15 Rh2 C13 64.09(16)
C12 Rh2 C13 38.51(17)
C11 Rh2 C13 63.97(16)
C14 Rh2 C13 36.94(16)
C28 Rh2 S2 80.25(14)
C15 Rh2 S2 166.44(12)
C12 Rh2 S2 105.21(12)
C11 Rh2 S2 137.37(12)
C14 Rh2 S2 129.37(12)
C13 Rh2 S2 102.35(12)
C28 Rh2 S1 84.06(14)
C15 Rh2 S1 109.09(12)
C12 Rh2 S1 155.15(12)
C11 Rh2 S1 146.55(12)
C14 Rh2 S1 95.94(12)
C13 Rh2 S1 116.64(12)
S2 Rh2 S1 76.07(4)
C28 Rh2 Rh1 47.13(14)
C15 Rh2 Rh1 143.27(12)
C12 Rh2 Rh1 148.98(12)
C11 Rh2 Rh1 147.10(12)
C14 Rh2 Rh1 143.85(12)
C13 Rh2 Rh1 146.96(11)
S2 Rh2 Rh1 49.27(3)
S1 Rh2 Rh1 48.07(3)
C4 Rh1 C5 38.81(18)
C4 Rh1 C2 63.5(2)
C5 Rh1 C2 63.53(19)
C4 Rh1 C1 64.07(19)
C5 Rh1 C1 37.47(19)
C2 Rh1 C1 38.70(19)
C4 Rh1 C3 37.7(2)
C5 Rh1 C3 63.53(19)
C2 Rh1 C3 37.6(2)
C1 Rh1 C3 63.75(19)
C4 Rh1 C27 153.50(19)
C5 Rh1 C27 130.22(19)
C2 Rh1 C27 90.0(2)
C1 Rh1 C27 95.57(19)
C3 Rh1 C27 119.4(2)
C4 Rh1 C28 164.10(18)
C5 Rh1 C28 126.60(18)
C2 Rh1 C28 119.9(2)
C1 Rh1 C28 108.07(18)
C3 Rh1 C28 153.54(19)
C27 Rh1 C28 34.25(17)
C4 Rh1 S1 112.77(14)
C5 Rh1 S1 150.53(14)
C2 Rh1 S1 117.20(14)
C1 Rh1 S1 155.70(13)
C3 Rh1 S1 98.45(14)
C27 Rh1 S1 78.40(14)
C28 Rh1 S1 80.20(13)
C4 Rh1 S2 97.91(14)
C5 Rh1 S2 97.05(13)
C2 Rh1 S2 159.70(15)
C1 Rh1 S2 127.45(13)
C3 Rh1 S2 130.12(15)
C27 Rh1 S2 108.24(13)
C28 Rh1 S2 75.59(12)
S1 Rh1 S2 76.41(4)
C4 Rh1 Rh2 141.58(14)
C5 Rh1 Rh2 142.42(13)
C2 Rh1 Rh2 151.52(15)
C1 Rh1 Rh2 147.84(13)
C3 Rh1 Rh2 147.31(13)
C27 Rh1 Rh2 64.13(13)
C28 Rh1 Rh2 41.36(12)
S1 Rh1 Rh2 49.06(3)
S2 Rh1 Rh2 48.77(3)
C21 S1 Rh1 98.81(15)
C21 S1 Rh2 95.66(14)
Rh1 S1 Rh2 82.87(4)
C26 S2 Rh2 94.71(15)
C26 S2 Rh1 97.96(15)
Rh2 S2 Rh1 81.96(3)
C25 C26 C21 120.1(4)
C25 C26 S2 123.6(3)
C21 C26 S2 116.4(3)
C41 C40 C45 115.4(4)
C41 C40 B1 122.3(4)
C45 C40 B1 122.0(4)
C22 C21 C26 120.6(4)
C22 C21 S1 124.2(3)
C26 C21 S1 115.2(3)
C54 C55 C56 118.8(4)
C56 C57 C52 122.6(4)
C13 C14 C15 108.5(4)
C13 C14 C19 126.3(4)
C15 C14 C19 125.3(4)
C13 C14 Rh2 72.3(3)
C15 C14 Rh2 68.1(2)
C19 C14 Rh2 125.6(3)
C11 C12 C13 108.3(4)
C11 C12 C17 127.0(4)
C13 C12 C17 124.5(4)
C11 C12 Rh2 71.4(2)
C13 C12 Rh2 72.6(2)
C17 C12 Rh2 125.7(3)
C47 C46 C51 115.4(4)
C47 C46 B1 122.9(4)
C51 C46 B1 121.2(4)
C54 C53 C52 123.3(4)
C53 C52 C57 114.8(4)
C53 C52 B1 122.8(4)
C57 C52 B1 122.0(4)
C26 C25 C24 119.2(4)
C48 C49 C50 119.2(4)
C42 C41 C40 122.6(5)
C23 C24 C25 120.3(4)
C21 C22 C23 119.0(4)
C15 C11 C12 107.3(4)
C15 C11 C16 126.0(4)
C12 C11 C16 126.6(4)
C15 C11 Rh2 68.8(2)
C12 C11 Rh2 70.2(2)
C16 C11 Rh2 129.0(3)
C11 C15 C14 107.9(4)
C11 C15 C20 126.0(4)
C14 C15 C20 125.8(4)
C11 C15 Rh2 72.6(3)
C14 C15 Rh2 72.9(2)
C20 C15 Rh2 124.9(3)
C49 C48 C47 120.1(4)
C44 C45 C40 122.6(5)
C1 C5 C4 108.5(4)
C1 C5 C10 126.7(5)
C4 C5 C10 124.6(5)
C1 C5 Rh1 71.7(3)
C4 C5 Rh1 70.2(3)
C10 C5 Rh1 126.9(3)
C35 C34 C39 115.1(4)
C35 C34 B1 122.4(4)
C39 C34 B1 122.3(4)
C55 C56 C57 120.4(4)
C24 C23 C22 120.8(4)
C50 C51 C46 122.7(4)
C49 C50 C51 120.1(4)
C5 C1 C2 107.2(5)
C5 C1 C6 126.8(5)
C2 C1 C6 126.0(5)
C5 C1 Rh1 70.8(3)
C2 C1 Rh1 70.3(3)
C6 C1 Rh1 126.1(3)
C35 C36 C37 119.9(5)
C36 C35 C34 123.2(5)
C44 C43 C42 119.0(5)
C46 B1 C34 104.1(4)
C46 B1 C52 112.4(4)
C34 B1 C52 112.9(4)
C46 B1 C40 112.3(4)
C34 B1 C40 111.8(4)
C52 B1 C40 103.7(4)
C38 C37 C36 118.8(5)
C55 C54 C53 120.1(4)
C38 C39 C34 122.7(5)
C41 C42 C43 120.1(5)
C14 C13 C12 107.8(4)
C14 C13 C18 126.8(4)
C12 C13 C18 125.4(4)
C14 C13 Rh2 70.7(2)
C12 C13 Rh2 68.8(2)
C18 C13 Rh2 127.2(3)
C3 C4 C5 107.5(5)
C3 C4 C9 126.2(5)
C5 C4 C9 126.1(5)
C3 C4 Rh1 72.1(3)
C5 C4 Rh1 71.0(3)
C9 C4 Rh1 126.4(3)
C48 C47 C46 122.6(4)
C43 C44 C45 120.3(5)
C37 C38 C39 120.3(5)
C31 C30 C29 111.5(5)
C4 C3 C2 108.7(5)
C4 C3 C8 124.5(5)
C2 C3 C8 126.8(5)
C4 C3 Rh1 70.2(3)
C2 C3 Rh1 70.8(3)
C8 C3 Rh1 124.9(4)
C3 C2 C1 108.1(5)
C3 C2 C7 125.4(5)
C1 C2 C7 126.1(5)
C3 C2 Rh1 71.6(3)
C1 C2 Rh1 70.9(3)
C7 C2 Rh1 129.0(4)
C32' C31 C30 114.6(7)
C32' C31 C32 35.9(8)
C30 C31 C32 107.6(9)
Cl2 C58 Cl1 111.3(3)
C28 C27 Rh1 73.4(3)
C27 C28 C29 117.7(4)
C27 C28 Rh2 118.7(4)
C29 C28 Rh2 122.4(3)
C27 C28 Rh1 72.3(3)
C29 C28 Rh1 116.2(3)
Rh2 C28 Rh1 91.51(18)
C28 C29 C30 119.6(4)
C33 C32 C31 124.7(19)
C31 C32' C33' 111.8(9)

loop_
_geom_bond_atom_site_label_1
_geom_bond_atom_site_label_2
_geom_bond_distance
Rh2 C28 2.084(5)
Rh2 C15 2.143(4)
Rh2 C12 2.178(4)
Rh2 C11 2.193(4)
Rh2 C14 2.208(4)
Rh2 C13 2.229(4)
Rh2 S2 2.3951(11)
Rh2 S1 2.4006(11)
Rh2 Rh1 3.1532(5)
Rh1 C4 2.176(5)
Rh1 C5 2.187(5)
Rh1 C2 2.191(5)
Rh1 C1 2.199(5)
Rh1 C3 2.200(5)
Rh1 C27 2.299(5)
Rh1 C28 2.312(5)
Rh1 S1 2.3641(11)
Rh1 S2 2.4131(11)
S1 C21 1.785(4)
S2 C26 1.785(4)
C26 C25 1.380(6)
C26 C21 1.402(6)
C40 C41 1.398(7)
C40 C45 1.404(7)
C40 B1 1.650(7)
C21 C22 1.380(6)
C55 C54 1.380(7)
C55 C56 1.386(6)
C57 C56 1.392(6)
C57 C52 1.407(6)
C14 C13 1.405(6)
C14 C15 1.455(6)
C14 C19 1.494(6)
C12 C11 1.436(6)
C12 C13 1.454(7)
C12 C17 1.492(6)
C46 C47 1.400(6)
C46 C51 1.401(6)
C46 B1 1.642(7)
C53 C54 1.390(6)
C53 C52 1.402(6)
C52 B1 1.649(6)
C25 C24 1.401(6)
C49 C48 1.382(6)
C49 C50 1.383(7)
C41 C42 1.385(7)
C24 C23 1.374(6)
C22 C23 1.391(6)
C11 C15 1.435(6)
C11 C16 1.490(6)
C15 C20 1.498(6)
C48 C47 1.398(6)
C45 C44 1.383(7)
C5 C1 1.409(7)
C5 C4 1.450(7)
C5 C10 1.496(7)
C34 C35 1.393(7)
C34 C39 1.403(6)
C34 B1 1.642(7)
C51 C50 1.395(6)
C1 C2 1.455(7)
C1 C6 1.489(7)
C36 C35 1.388(7)
C36 C37 1.391(7)
C43 C44 1.378(7)
C43 C42 1.387(7)
C18 C13 1.499(6)
C37 C38 1.380(7)
C39 C38 1.391(7)
C9 C4 1.505(8)
C4 C3 1.414(7)
C7 C2 1.499(8)
C30 C31 1.527(8)
C30 C29 1.528(7)
C3 C2 1.415(8)
C3 C8 1.502(8)
C31 C32' 1.499(11)
C31 C32 1.92(3)
Cl1 C58 1.754(5)
Cl2 C58 1.707(5)
C27 C28 1.358(7)
C28 C29 1.520(7)
C32 C33 1.28(3)
C32' C33' 1.59(2)
